data_7108990
loop_
_publ_author_name
'Kimberly M. Lincoln'
'Paulina Gonzalez'
'Timothy E. Richardson'
'David A. Julovich'
'Ryker Saunders'
'James W.Simpkins'
'Kayla N. Green'

_publ_section_title
;
 A potent antioxidant small molecule aimed at targeting metal-based
 oxidative stress in neurodegenerative disorders
;
_journal_name_full Chem.Commun.
_journal_page_first 2712
_journal_paper_doi 10.1039/c2cc36808k
_journal_volume 49
_journal_year 2013
_chemical_formula_moiety 'C11 H21 Cl2 N4 O5 Zn'
_chemical_formula_sum 'C11 H21 Cl2 N4 O5 Zn'
_chemical_formula_weight 425.59
_space_group_IT_number 14
_symmetry_cell_setting monoclinic
_symmetry_Int_Tables_number 14
_symmetry_space_group_name_Hall '-P 2yn'
_symmetry_space_group_name_H-M 'P 1 21/n 1'
_atom_sites_solution_hydrogens geom
_atom_sites_solution_primary direct
_atom_sites_solution_secondary difmap
_audit_creation_method SHELXL-97
_cell_angle_alpha 90.00
_cell_angle_beta 97.410(2)
_cell_angle_gamma 90.00
_cell_formula_units_Z 4
_cell_length_a 11.5092(5)
_cell_length_b 9.0075(4)
_cell_length_c 15.4711(7)
_cell_measurement_temperature 89(2)
_cell_volume 1590.48(12)
_computing_structure_refinement 'SHELXL-97 (Sheldrick, 2008)'
_computing_structure_solution 'SHELXS-97 (Sheldrick, 2008)'
_diffrn_ambient_temperature 89(2)
_diffrn_measured_fraction_theta_full 0.993
_diffrn_measured_fraction_theta_max 0.993
_diffrn_radiation_monochromator graphite
_diffrn_radiation_type MoK\a
_diffrn_radiation_wavelength 0.71073
_diffrn_reflns_av_R_equivalents 0.0392
_diffrn_reflns_av_sigmaI/netI 0.0267
_diffrn_reflns_limit_h_max 20
_diffrn_reflns_limit_h_min -20
_diffrn_reflns_limit_k_max 15
_diffrn_reflns_limit_k_min -15
_diffrn_reflns_limit_l_max 26
_diffrn_reflns_limit_l_min -27
_diffrn_reflns_number 91677
_diffrn_reflns_theta_full 38.45
_diffrn_reflns_theta_max 38.45
_diffrn_reflns_theta_min 2.08
_diffrn_source 'fine-focus sealed tube'
_diffrn_source_type 'D8 Quest'
_exptl_absorpt_coefficient_mu 1.910
_exptl_crystal_colour 'light yellow'
_exptl_crystal_density_diffrn 1.777
_exptl_crystal_density_method 'not measured'
_exptl_crystal_F_000 876
_exptl_crystal_size_max 0.0421
_exptl_crystal_size_mid 0.0221
_exptl_crystal_size_min 0.019
_refine_diff_density_max 1.525
_refine_diff_density_min -1.152
_refine_diff_density_rms 0.126
_refine_ls_extinction_method none
_refine_ls_goodness_of_fit_ref 1.019
_refine_ls_hydrogen_treatment mixed
_refine_ls_matrix_type full
_refine_ls_number_parameters 239
_refine_ls_number_reflns 8871
_refine_ls_number_restraints 47
_refine_ls_restrained_S_all 1.276
_refine_ls_R_factor_all 0.0684
_refine_ls_R_factor_gt 0.0453
_refine_ls_shift/su_max 0.001
_refine_ls_shift/su_mean 0.000
_refine_ls_structure_factor_coef Fsqd
_refine_ls_weighting_details 'calc w=1/[\s^2^(Fo^2^)+(0.0586P)^2^+2.2207P] where P=(Fo^2^+2Fc^2^)/3'
_refine_ls_weighting_scheme calc
_refine_ls_wR_factor_gt 0.1106
_refine_ls_wR_factor_ref 0.1251
_reflns_number_gt 6731
_reflns_number_total 8871
_reflns_threshold_expression >2sigma(I)
_cod_data_source_file c2cc36808k.txt
_cod_data_source_block 111512_0m
_cod_original_sg_symbol_H-M 'P 21/n'
_cod_database_code 7108990

loop_
_symmetry_equiv_pos_as_xyz
'x, y, z'
'-x+1/2, y+1/2, -z+1/2'
'-x, -y, -z'
'x-1/2, -y-1/2, z-1/2'

loop_
_atom_site_label
_atom_site_type_symbol
_atom_site_fract_x
_atom_site_fract_y
_atom_site_fract_z
_atom_site_U_iso_or_equiv
_atom_site_adp_type
_atom_site_occupancy
_atom_site_symmetry_multiplicity
_atom_site_calc_flag
_atom_site_refinement_flags
_atom_site_disorder_assembly
_atom_site_disorder_group
Zn1 Zn 1.01888(2) 0.68364(3) 0.155186(15) 0.01626(7) Uani 1 1 d . A 1
Cl1 Cl 1.13497(5) 0.49534(7) 0.13273(4) 0.02708(12) Uani 1 1 d . A 1
C1 C 0.84739(15) 0.8816(2) 0.05739(12) 0.0133(3) Uani 1 1 d . A 1
C2 C 0.79022(18) 1.0125(2) 0.03260(13) 0.0183(3) Uani 1 1 d . A 1
H2 H 0.7146 1.0116 -0.0003 0.022 Uiso 1 1 calc R A 1
C3 C 0.8462(2) 1.1461(2) 0.05707(14) 0.0232(4) Uani 1 1 d . A 1
C4 C 0.9549(2) 1.1439(2) 0.10945(13) 0.0201(3) Uani 1 1 d . A 1
H4 H 0.9932 1.2337 0.1287 0.024 Uiso 1 1 calc R A 1
C5 C 1.00501(16) 1.0080(2) 0.13243(13) 0.0159(3) Uani 1 1 d . A 1
C6 C 1.12073(17) 0.9930(3) 0.19037(14) 0.0211(4) Uani 1 1 d . A 1
H6A H 1.1855 1.0099 0.1552 0.025 Uiso 1 1 calc R A 1
H6B H 1.1258 1.0701 0.2363 0.025 Uiso 1 1 calc R A 1
C7 C 1.09762(19) 0.8354(3) 0.31953(14) 0.0241(4) Uani 1 1 d . A 1
H7A H 1.1214 0.9270 0.3525 0.029 Uiso 1 1 calc R A 1
H7B H 1.1375 0.7504 0.3513 0.029 Uiso 1 1 calc R A 1
C8 C 0.96578(19) 0.8158(3) 0.31451(14) 0.0202(4) Uani 1 1 d . A 1
H8A H 0.9435 0.8078 0.3740 0.024 Uiso 1 1 calc R A 1
H8B H 0.9254 0.9033 0.2858 0.024 Uiso 1 1 calc R A 1
C9 C 0.80325(18) 0.6717(3) 0.23253(14) 0.0205(4) Uani 1 1 d . A 1
H9A H 0.7737 0.7713 0.2135 0.025 Uiso 1 1 calc R A 1
H9B H 0.7598 0.6379 0.2801 0.025 Uiso 1 1 calc R A 1
C10 C 0.7834(2) 0.5637(3) 0.15660(15) 0.0218(4) Uani 1 1 d . A 1
H10A H 0.8090 0.4632 0.1767 0.026 Uiso 1 1 calc R A 1
H10B H 0.6987 0.5593 0.1347 0.026 Uiso 1 1 calc R A 1
C11 C 0.79441(16) 0.7322(2) 0.03163(13) 0.0162(3) Uani 1 1 d . A 1
H11A H 0.7096 0.7348 0.0370 0.019 Uiso 1 1 calc R A 1
H11B H 0.8029 0.7128 -0.0302 0.019 Uiso 1 1 calc R A 1
N1 N 0.95362(13) 0.88022(19) 0.10430(10) 0.0143(3) Uani 1 1 d . A 1
N2 N 1.13462(15) 0.8449(2) 0.23171(12) 0.0207(3) Uani 1 1 d . A 1
H1A H 1.1628 0.7683 0.2059 0.025 Uiso 1 1 d R A 1
N3 N 0.92960(16) 0.6802(2) 0.26438(12) 0.0182(3) Uani 1 1 d . A 1
H2A H 0.9794 0.6101 0.2543 0.022 Uiso 1 1 d R A 1
N4 N 0.84919(15) 0.61019(19) 0.08537(11) 0.0165(3) Uani 1 1 d . A 1
H3A H 0.9155 0.5685 0.0759 0.020 Uiso 1 1 d R A 1
O1 O 0.7991(2) 1.2789(2) 0.03501(16) 0.0456(7) Uani 1 1 d . A 1
H1 H 0.7335 1.2672 0.0051 0.068 Uiso 1 1 calc R A 1
Cl2 Cl 0.5314(4) 0.1919(8) 0.8803(4) 0.0219(11) Uani 0.539(4) 1 d PD B 1
O2 O 0.6254(3) 0.1224(6) 0.8510(3) 0.0408(12) Uani 0.539(4) 1 d PDU B 1
O3 O 0.4306(4) 0.0918(5) 0.8796(3) 0.0367(9) Uiso 0.539(4) 1 d PD B 1
O4 O 0.5099(6) 0.2702(9) 0.9581(3) 0.068(2) Uani 0.539(4) 1 d PDU B 1
O5 O 0.4624(4) 0.2444(7) 0.8066(3) 0.0426(12) Uani 0.539(4) 1 d PDU B 1
Cl2' Cl 0.5309(4) 0.2004(9) 0.8808(4) 0.0172(9) Uani 0.461(4) 1 d P B 2
O2' O 0.6562(3) 0.2339(4) 0.8755(2) 0.0237(8) Uiso 0.461(4) 1 d P B 2
O3' O 0.5272(6) 0.0403(6) 0.8984(3) 0.0505(17) Uani 0.461(4) 1 d PU B 2
O4' O 0.5608(5) 0.2579(6) 0.9630(3) 0.0307(10) Uiso 0.461(4) 1 d P B 2
O5' O 0.4901(5) 0.3156(6) 0.8196(4) 0.0343(10) Uiso 0.461(4) 1 d P B 2

loop_
_atom_site_aniso_label
_atom_site_aniso_U_11
_atom_site_aniso_U_22
_atom_site_aniso_U_33
_atom_site_aniso_U_23
_atom_site_aniso_U_13
_atom_site_aniso_U_12
Zn1 0.01254(10) 0.02041(12) 0.01528(10) -0.00041(8) -0.00034(7) 0.00627(7)
Cl1 0.0208(2) 0.0314(3) 0.0274(2) -0.0071(2) -0.00299(18) 0.01422(19)
C1 0.0117(6) 0.0149(7) 0.0127(6) -0.0003(5) -0.0008(5) 0.0009(5)
C2 0.0198(8) 0.0164(8) 0.0165(8) -0.0001(6) -0.0061(6) 0.0025(6)
C3 0.0332(11) 0.0151(8) 0.0184(8) 0.0015(7) -0.0080(7) 0.0004(7)
C4 0.0243(9) 0.0178(8) 0.0168(8) 0.0002(6) -0.0019(7) -0.0057(7)
C5 0.0124(7) 0.0209(8) 0.0144(7) -0.0019(6) 0.0014(5) -0.0038(6)
C6 0.0121(7) 0.0297(10) 0.0207(8) -0.0028(7) -0.0007(6) -0.0043(7)
C7 0.0173(8) 0.0375(12) 0.0158(8) -0.0011(8) -0.0041(6) -0.0003(8)
C8 0.0182(8) 0.0267(10) 0.0153(8) -0.0023(7) 0.0010(6) 0.0003(7)
C9 0.0158(8) 0.0257(10) 0.0203(8) 0.0004(7) 0.0035(6) -0.0007(7)
C10 0.0219(9) 0.0198(9) 0.0234(9) 0.0010(7) 0.0022(7) -0.0046(7)
C11 0.0133(7) 0.0153(7) 0.0184(8) -0.0018(6) -0.0037(6) 0.0019(6)
N1 0.0105(5) 0.0175(7) 0.0144(6) -0.0010(5) -0.0005(5) 0.0002(5)
N2 0.0108(6) 0.0314(9) 0.0190(7) -0.0017(7) -0.0021(5) 0.0025(6)
N3 0.0161(7) 0.0214(8) 0.0168(7) 0.0009(6) 0.0001(5) 0.0026(5)
N4 0.0156(6) 0.0141(6) 0.0191(7) 0.0000(5) 0.0001(5) 0.0031(5)
O1 0.0648(15) 0.0144(7) 0.0463(12) -0.0004(8) -0.0353(11) 0.0044(8)
Cl2 0.0256(17) 0.0241(15) 0.0166(16) -0.0055(11) 0.0044(10) -0.0011(9)
O2 0.0264(16) 0.069(3) 0.0275(17) -0.0079(18) 0.0052(13) 0.0252(18)
O4 0.055(4) 0.116(5) 0.035(2) -0.043(3) 0.010(2) -0.003(4)
O5 0.0236(17) 0.075(4) 0.0250(17) 0.003(2) -0.0115(13) 0.016(2)
Cl2' 0.0101(13) 0.0204(13) 0.022(2) 0.0041(12) 0.0037(10) 0.0022(8)
O3' 0.076(4) 0.032(2) 0.035(2) 0.0132(19) -0.023(2) -0.033(2)

loop_
_atom_type_symbol
_atom_type_description
_atom_type_scat_dispersion_real
_atom_type_scat_dispersion_imag
_atom_type_scat_source
C C 0.0033 0.0016 'International Tables Vol C Tables 4.2.6.8 and 6.1.1.4'
H H 0.0000 0.0000 'International Tables Vol C Tables 4.2.6.8 and 6.1.1.4'
N N 0.0061 0.0033 'International Tables Vol C Tables 4.2.6.8 and 6.1.1.4'
O O 0.0106 0.0060 'International Tables Vol C Tables 4.2.6.8 and 6.1.1.4'
Cl Cl 0.1484 0.1585 'International Tables Vol C Tables 4.2.6.8 and 6.1.1.4'
Zn Zn 0.2839 1.4301 'International Tables Vol C Tables 4.2.6.8 and 6.1.1.4'

loop_
_geom_angle_atom_site_label_1
_geom_angle_atom_site_label_2
_geom_angle_atom_site_label_3
_geom_angle
N1 Zn1 N3 97.47(7)
N1 Zn1 N4 79.22(6)
N3 Zn1 N4 83.96(7)
N1 Zn1 N2 78.62(7)
N3 Zn1 N2 84.37(7)
N4 Zn1 N2 153.31(7)
N1 Zn1 Cl1 143.46(5)
N3 Zn1 Cl1 119.04(5)
N4 Zn1 Cl1 101.96(5)
N2 Zn1 Cl1 104.69(5)
N1 Zn1 H1A 94.0
N3 Zn1 H1A 99.5
N4 Zn1 H1A 172.7
N2 Zn1 H1A 23.2
Cl1 Zn1 H1A 82.0
N1 Zn1 H2A 122.2
N3 Zn1 H2A 24.7
N4 Zn1 H2A 90.1
N2 Zn1 H2A 89.2
Cl1 Zn1 H2A 94.4
H1A Zn1 H2A 95.7
N1 Zn1 H3A 93.2
N3 Zn1 H3A 100.5
N4 Zn1 H3A 23.2
N2 Zn1 H3A 171.0
Cl1 Zn1 H3A 79.7
H1A Zn1 H3A 157.7
H2A Zn1 H3A 98.3
N1 C1 C2 121.84(17)
N1 C1 C11 116.39(16)
C2 C1 C11 121.76(16)
C1 C2 C3 118.33(18)
C1 C2 H2 120.8
C3 C2 H2 120.8
O1 C3 C2 122.9(2)
O1 C3 C4 117.5(2)
C2 C3 C4 119.5(2)
C5 C4 C3 118.27(19)
C5 C4 H4 120.9
C3 C4 H4 120.9
N1 C5 C4 121.71(17)
N1 C5 C6 115.71(18)
C4 C5 C6 122.57(18)
N2 C6 C5 111.99(17)
N2 C6 H6A 109.2
C5 C6 H6A 109.2
N2 C6 H6B 109.2
C5 C6 H6B 109.2
H6A C6 H6B 107.9
N2 C7 C8 111.35(16)
N2 C7 H7A 109.4
C8 C7 H7A 109.4
N2 C7 H7B 109.4
C8 C7 H7B 109.4
H7A C7 H7B 108.0
N3 C8 C7 109.55(18)
N3 C8 H8A 109.8
C7 C8 H8A 109.8
N3 C8 H8B 109.8
C7 C8 H8B 109.8
H8A C8 H8B 108.2
N3 C9 C10 109.55(18)
N3 C9 H9A 109.8
C10 C9 H9A 109.8
N3 C9 H9B 109.8
C10 C9 H9B 109.8
H9A C9 H9B 108.2
N4 C10 C9 110.80(17)
N4 C10 H10A 109.5
C9 C10 H10A 109.5
N4 C10 H10B 109.5
C9 C10 H10B 109.5
H10A C10 H10B 108.1
N4 C11 C1 112.82(15)
N4 C11 H11A 109.0
C1 C11 H11A 109.0
N4 C11 H11B 109.0
C1 C11 H11B 109.0
H11A C11 H11B 107.8
C1 N1 C5 120.13(17)
C1 N1 Zn1 118.81(13)
C5 N1 Zn1 119.63(13)
C7 N2 C6 114.97(19)
C7 N2 Zn1 103.24(14)
C6 N2 Zn1 109.71(12)
C7 N2 H1A 122.5
C6 N2 H1A 122.5
Zn1 N2 H1A 58.2
C9 N3 C8 114.61(17)
C9 N3 Zn1 107.29(13)
C8 N3 Zn1 106.11(13)
C9 N3 H2A 122.7
C8 N3 H2A 122.7
Zn1 N3 H2A 57.9
C11 N4 C10 114.21(16)
C11 N4 Zn1 109.91(12)
C10 N4 Zn1 103.09(12)
C11 N4 H3A 122.9
C10 N4 H3A 122.9
Zn1 N4 H3A 58.5
O2 Cl2 O5 106.0(4)
O2 Cl2 O4 136.3(5)
O5 Cl2 O4 112.2(6)
O2 Cl2 O3 111.8(5)
O5 Cl2 O3 80.5(4)
O4 Cl2 O3 95.0(5)
O4' Cl2' O5' 111.0(6)
O4' Cl2' O3' 102.0(5)
O5' Cl2' O3' 144.4(6)
O4' Cl2' O2' 81.1(4)
O5' Cl2' O2' 93.1(5)
O3' Cl2' O2' 105.1(5)

loop_
_geom_bond_atom_site_label_1
_geom_bond_atom_site_label_2
_geom_bond_distance
Zn1 N1 2.0413(17)
Zn1 N3 2.0876(19)
Zn1 N4 2.2078(17)
Zn1 N2 2.2092(19)
Zn1 Cl1 2.2141(6)
Zn1 H1A 1.8991
Zn1 H2A 1.7826
Zn1 H3A 1.9028
C1 N1 1.339(2)
C1 C2 1.381(3)
C1 C11 1.509(3)
C2 C3 1.394(3)
C2 H2 0.9500
C3 O1 1.340(3)
C3 C4 1.400(3)
C4 C5 1.380(3)
C4 H4 0.9500
C5 N1 1.341(3)
C5 C6 1.512(3)
C6 N2 1.479(3)
C6 H6A 0.9900
C6 H6B 0.9900
C7 N2 1.478(3)
C7 C8 1.520(3)
C7 H7A 0.9900
C7 H7B 0.9900
C8 N3 1.478(3)
C8 H8A 0.9900
C8 H8B 0.9900
C9 N3 1.476(3)
C9 C10 1.520(3)
C9 H9A 0.9900
C9 H9B 0.9900
C10 N4 1.476(3)
C10 H10A 0.9900
C10 H10B 0.9900
C11 N4 1.470(3)
C11 H11A 0.9900
C11 H11B 0.9900
N2 H1A 0.8800
N3 H2A 0.8800
N4 H3A 0.8800
O1 H1 0.8400
Cl2 O2 1.377(6)
Cl2 O5 1.385(7)
Cl2 O4 1.444(7)
Cl2 O3 1.468(7)
Cl2' O4' 1.375(8)
Cl2' O5' 1.441(9)
Cl2' O3' 1.470(9)
Cl2' O2' 1.486(6)

loop_
_geom_torsion_atom_site_label_1
_geom_torsion_atom_site_label_2
_geom_torsion_atom_site_label_3
_geom_torsion_atom_site_label_4
_geom_torsion
N1 C1 C2 C3 0.5(3)
C11 C1 C2 C3 -178.4(2)
C1 C2 C3 O1 178.8(3)
C1 C2 C3 C4 -3.4(3)
O1 C3 C4 C5 -179.7(2)
C2 C3 C4 C5 2.4(3)
C3 C4 C5 N1 1.5(3)
C3 C4 C5 C6 -178.6(2)
N1 C5 C6 N2 -21.4(3)
C4 C5 C6 N2 158.7(2)
N2 C7 C8 N3 58.3(3)
N3 C9 C10 N4 -58.3(2)
N1 C1 C11 N4 19.0(2)
C2 C1 C11 N4 -162.12(19)
C2 C1 N1 C5 3.4(3)
C11 C1 N1 C5 -177.64(17)
C2 C1 N1 Zn1 169.73(15)
C11 C1 N1 Zn1 -11.3(2)
C4 C5 N1 C1 -4.5(3)
C6 C5 N1 C1 175.64(17)
C4 C5 N1 Zn1 -170.66(16)
C6 C5 N1 Zn1 9.5(2)
N3 Zn1 N1 C1 -81.12(15)
N4 Zn1 N1 C1 1.24(14)
N2 Zn1 N1 C1 -163.80(15)
Cl1 Zn1 N1 C1 96.83(15)
N3 Zn1 N1 C5 85.24(15)
N4 Zn1 N1 C5 167.60(15)
N2 Zn1 N1 C5 2.56(14)
Cl1 Zn1 N1 C5 -96.81(15)
C8 C7 N2 C6 81.6(2)
C8 C7 N2 Zn1 -37.8(2)
C5 C6 N2 C7 -93.8(2)
C5 C6 N2 Zn1 22.0(2)
N1 Zn1 N2 C7 109.27(14)
N3 Zn1 N2 C7 10.46(14)
N4 Zn1 N2 C7 74.9(2)
Cl1 Zn1 N2 C7 -108.12(13)
N1 Zn1 N2 C6 -13.76(13)
N3 Zn1 N2 C6 -112.56(14)
N4 Zn1 N2 C6 -48.1(2)
Cl1 Zn1 N2 C6 128.85(13)
C10 C9 N3 C8 158.96(18)
C10 C9 N3 Zn1 41.42(19)
C7 C8 N3 C9 -162.71(18)
C7 C8 N3 Zn1 -44.51(19)
N1 Zn1 N3 C9 63.64(14)
N4 Zn1 N3 C9 -14.62(14)
N2 Zn1 N3 C9 141.34(14)
Cl1 Zn1 N3 C9 -114.97(13)
N1 Zn1 N3 C8 -59.32(13)
N4 Zn1 N3 C8 -137.57(13)
N2 Zn1 N3 C8 18.39(13)
Cl1 Zn1 N3 C8 122.08(12)
C1 C11 N4 C10 98.6(2)
C1 C11 N4 Zn1 -16.70(19)
C9 C10 N4 C11 -78.1(2)
C9 C10 N4 Zn1 41.13(19)
N1 Zn1 N4 C11 8.91(13)
N3 Zn1 N4 C11 107.72(13)
N2 Zn1 N4 C11 43.2(2)
Cl1 Zn1 N4 C11 -133.81(12)
N1 Zn1 N4 C10 -113.23(13)
N3 Zn1 N4 C10 -14.42(13)
N2 Zn1 N4 C10 -78.9(2)
Cl1 Zn1 N4 C10 104.04(12)
